data_4003536
loop_
_publ_author_name
'M\,aczka, Miros\/law'
'Gagor, Anna'
'Zar\,eba, Jan K.'
'Stefanska, Dagmara'
'Drozd, Marek'
'Balciunas, Sergejus'
'\<Sim\.enas, Mantas'
'Banys, Juras'
'Sieradzki, Adam'

_publ_section_title
;
 Three-Dimensional Perovskite Methylhydrazinium Lead Chloride with Two
 Polar Phases and Unusual Second-Harmonic Generation Bistability above
 Room Temperature
;
_journal_name_full 'Chemistry of Materials'
_journal_paper_doi 10.1021/acs.chemmater.0c00973
_journal_year 2020
_chemical_formula_sum 'C H7 Cl3 N2 Pb'
_chemical_formula_weight 360.63
_space_group_crystal_system monoclinic
_space_group_IT_number 4
_space_group_name_Hall 'P 2yb'
_space_group_name_H-M_alt 'P 1 21 1'
_atom_sites_solution_hydrogens mixed
_audit_creation_method SHELXL-2018/3
_cell_angle_alpha 90
_cell_angle_beta 92.332(2)
_cell_angle_gamma 90
_cell_formula_units_Z 4
_cell_length_a 5.72660(10)
_cell_length_b 11.3396(2)
_cell_length_c 11.3926(2)
_cell_measurement_reflns_used 13945
_cell_measurement_temperature 300(1)
_cell_measurement_theta_max 32.2630
_cell_measurement_theta_min 3.4130
_cell_volume 739.19(2)
_computing_structure_refinement 'SHELXL-2018/3 (Sheldrick, 2018)'
_diffrn_ambient_environment air
_diffrn_ambient_temperature 300(1)
_diffrn_detector 'CCD plate'
_diffrn_detector_area_resol_mean 10.6249
_diffrn_detector_type Atlas
_diffrn_measured_fraction_theta_full 0.988
_diffrn_measured_fraction_theta_max 0.939
_diffrn_measurement_device 'four-circle diffractometer'
_diffrn_measurement_device_type 'Xcalibur, Atlas'
_diffrn_radiation_monochromator graphite
_diffrn_radiation_probe x-ray
_diffrn_radiation_type 'Mo K\a'
_diffrn_radiation_wavelength 0.71073
_diffrn_reflns_av_R_equivalents 0.0485
_diffrn_reflns_av_unetI/netI 0.0403
_diffrn_reflns_Laue_measured_fraction_full 0.988
_diffrn_reflns_Laue_measured_fraction_max 0.939
_diffrn_reflns_limit_h_max 7
_diffrn_reflns_limit_h_min -7
_diffrn_reflns_limit_k_max 15
_diffrn_reflns_limit_k_min -15
_diffrn_reflns_limit_l_max 14
_diffrn_reflns_limit_l_min -15
_diffrn_reflns_number 16004
_diffrn_reflns_point_group_measured_fraction_full 0.978
_diffrn_reflns_point_group_measured_fraction_max 0.910
_diffrn_reflns_theta_full 28.000
_diffrn_reflns_theta_max 29.272
_diffrn_reflns_theta_min 2.535
_diffrn_source 'fine-focus sealed X-ray tube'
_diffrn_source_type 'Enhance (Mo) X-ray Source'
_exptl_absorpt_coefficient_mu 23.804
_exptl_absorpt_correction_T_max 1.00000
_exptl_absorpt_correction_T_min 0.15262
_exptl_absorpt_correction_type multi-scan
_exptl_absorpt_process_details
;
CrysAlisPro 1.171.38.43 (Rigaku Oxford Diffraction, 2015)
Empirical absorption correction using spherical harmonics,
 implemented in SCALE3 ABSPACK scaling algorithm.
;
_exptl_crystal_density_diffrn 3.240
_exptl_crystal_description plate
_exptl_crystal_F_000 640
_exptl_crystal_size_max 0.2
_exptl_crystal_size_mid 0.15
_exptl_crystal_size_min 0.08
_refine_diff_density_max 2.143
_refine_diff_density_min -1.609
_refine_diff_density_rms 0.235
_refine_ls_abs_structure_details
;
 Flack x determined using 1579 quotients [(I+)-(I-)]/[(I+)+(I-)]
 (Parsons, Flack and Wagner, Acta Cryst. B69 (2013) 249-259).
;
_refine_ls_abs_structure_Flack -0.032(5)
_refine_ls_extinction_coef 0.0117(4)
_refine_ls_extinction_expression Fc^*^=kFc[1+0.001xFc^2^\l^3^/sin(2\q)]^-1/4^
_refine_ls_extinction_method 'SHELXL-2018/3 (Sheldrick 2018)'
_refine_ls_goodness_of_fit_ref 1.071
_refine_ls_hydrogen_treatment constr
_refine_ls_matrix_type full
_refine_ls_number_parameters 132
_refine_ls_number_reflns 3671
_refine_ls_number_restraints 1
_refine_ls_restrained_S_all 1.071
_refine_ls_R_factor_all 0.0283
_refine_ls_R_factor_gt 0.0272
_refine_ls_shift/su_max 0.001
_refine_ls_shift/su_mean 0.000
_refine_ls_structure_factor_coef Fsqd
_refine_ls_weighting_details 'w=1/[\s^2^(Fo^2^)+(0.0318P)^2^] where P=(Fo^2^+2Fc^2^)/3'
_refine_ls_weighting_scheme calc
_refine_ls_wR_factor_gt 0.0606
_refine_ls_wR_factor_ref 0.0615
_reflns_Friedel_coverage 0.850
_reflns_Friedel_fraction_full 0.967
_reflns_Friedel_fraction_max 0.878
_reflns_number_gt 3581
_reflns_number_total 3671
_reflns_threshold_expression 'I > 2\s(I)'
_cod_data_source_file cm0c00973_si_002.cif
_cod_data_source_block PhaseII
_cod_original_sg_symbol_H-M 'P 21'
_cod_database_code 4003536
_shelx_shelxl_version_number 2018/3
_shelx_space_group_comment
;
The symmetry employed for this shelxl refinement is uniquely defined
by the following loop, which should always be used as a source of
symmetry information in preference to the above space-group names.
They are only intended as comments.
;
_oxdiff_exptl_absorpt_empirical_full_min 0.441
_oxdiff_exptl_absorpt_empirical_full_max 3.316
_oxdiff_exptl_absorpt_empirical_details
;
Empirical correction (ABSPACK) includes:
- Absorption correction using spherical harmonics
- Frame scaling
;

loop_
_space_group_symop_operation_xyz
'x, y, z'
'-x, y+1/2, -z'

loop_
_atom_site_label
_atom_site_type_symbol
_atom_site_fract_x
_atom_site_fract_y
_atom_site_fract_z
_atom_site_U_iso_or_equiv
_atom_site_adp_type
_atom_site_occupancy
_atom_site_site_symmetry_order
_atom_site_calc_flag
_atom_site_refinement_flags_posn
_atom_site_refinement_flags_adp
_atom_site_refinement_flags_occupancy
_atom_site_disorder_assembly
_atom_site_disorder_group
Pb1 Pb 0.51299(6) 0.49321(3) 0.51464(3) 0.01829(12) Uani 1 1 d . . . . .
Pb2 Pb 0.40401(6) 0.46599(4) 1.00283(3) 0.02225(13) Uani 1 1 d . . . . .
Cl1 Cl 0.9031(4) 0.5397(3) 1.0356(3) 0.0292(6) Uani 1 1 d . . . . .
Cl2 Cl 0.6184(5) 0.2437(3) 0.9816(3) 0.0337(7) Uani 1 1 d . . . . .
Cl3 Cl 0.5066(5) 0.4738(4) 0.2605(2) 0.0383(7) Uani 1 1 d . . . . .
Cl4 Cl 0.0139(4) 0.4724(3) 0.5232(3) 0.0422(9) Uani 1 1 d . . . . .
Cl5 Cl 0.4714(6) 0.2473(3) 0.5270(4) 0.0434(8) Uani 1 1 d . . . . .
Cl6 Cl 0.5488(6) 0.5099(4) 0.7616(3) 0.0468(9) Uani 1 1 d . . . . .
C1 C -0.015(3) 0.1968(13) 0.6999(12) 0.041(3) Uani 1 1 d . . . . .
H1A H -0.134357 0.163750 0.747025 0.062 Uiso 1 1 calc R U . . .
H1B H 0.053241 0.135458 0.654610 0.062 Uiso 1 1 calc R U . . .
H1C H -0.083580 0.255173 0.648043 0.062 Uiso 1 1 calc R U . . .
N1 N 0.1681(18) 0.2526(10) 0.7777(9) 0.034(2) Uani 1 1 d . . . . .
H1D H 0.221775 0.199092 0.829258 0.041 Uiso 1 1 calc R U . . .
H1E H 0.286609 0.273886 0.734183 0.041 Uiso 1 1 calc R U . . .
N2 N 0.0913(17) 0.3530(9) 0.8403(9) 0.031(2) Uani 1 1 d . . . . .
H2A H 0.031805 0.403919 0.794494 0.037 Uiso 1 1 d R U . . .
H2B H -0.011554 0.330990 0.886027 0.037 Uiso 1 1 d R U . . .
C2 C -0.064(3) 0.2321(13) 1.3023(15) 0.051(4) Uani 1 1 d . . . . .
H20A H -0.160311 0.178640 1.256607 0.077 Uiso 1 1 calc R U . . .
H20B H -0.154329 0.267684 1.361947 0.077 Uiso 1 1 calc R U . . .
H20C H 0.065078 0.189727 1.338670 0.077 Uiso 1 1 calc R U . . .
N3 N 0.026(2) 0.3245(11) 1.2254(10) 0.042(3) Uani 1 1 d . . . . .
H3A H -0.095401 0.366236 1.196896 0.050 Uiso 1 1 calc R U . . .
H3B H 0.114910 0.372983 1.269287 0.050 Uiso 1 1 calc R U . . .
N4 N 0.1584(19) 0.2858(10) 1.1285(9) 0.036(2) Uani 1 1 d . . . . .
H4A H 0.270170 0.244631 1.154856 0.043 Uiso 1 1 d R U . . .
H4B H 0.077625 0.244486 1.081214 0.043 Uiso 1 1 d R U . . .

loop_
_atom_site_aniso_label
_atom_site_aniso_U_11
_atom_site_aniso_U_22
_atom_site_aniso_U_33
_atom_site_aniso_U_23
_atom_site_aniso_U_13
_atom_site_aniso_U_12
Pb1 0.01885(18) 0.0180(2) 0.01810(19) 0.00074(15) 0.00104(13) -0.00041(13)
Pb2 0.0230(2) 0.0227(2) 0.0210(2) -0.00141(14) 0.00012(14) 0.00110(15)
Cl1 0.0209(11) 0.0262(14) 0.0403(16) -0.0038(12) 0.0007(11) -0.0005(10)
Cl2 0.0275(15) 0.0205(13) 0.054(2) 0.0011(13) 0.0069(13) 0.0026(13)
Cl3 0.0421(14) 0.0491(19) 0.0236(14) -0.0050(13) -0.0006(11) -0.0021(18)
Cl4 0.0238(13) 0.037(2) 0.066(2) 0.0065(16) 0.0030(14) 0.0027(14)
Cl5 0.0421(17) 0.0188(15) 0.070(3) 0.0005(16) 0.0094(15) 0.0002(16)
Cl6 0.0512(19) 0.071(3) 0.0184(13) 0.0032(16) 0.0031(12) -0.004(2)
C1 0.051(9) 0.047(8) 0.024(7) -0.005(6) -0.011(6) -0.018(7)
N1 0.032(5) 0.037(6) 0.033(6) -0.003(5) 0.005(4) 0.001(5)
N2 0.028(5) 0.031(6) 0.033(6) -0.010(4) -0.003(4) 0.001(4)
C2 0.064(11) 0.040(8) 0.051(10) 0.009(7) 0.024(8) -0.007(8)
N3 0.041(6) 0.039(6) 0.046(7) -0.003(5) 0.008(6) 0.002(5)
N4 0.038(6) 0.038(6) 0.033(6) -0.003(5) 0.009(5) -0.005(5)

loop_
_atom_type_symbol
_atom_type_description
_atom_type_scat_dispersion_real
_atom_type_scat_dispersion_imag
_atom_type_scat_source
C C 0.0033 0.0016 'International Tables Vol C Tables 4.2.6.8 and 6.1.1.4'
H H 0.0000 0.0000 'International Tables Vol C Tables 4.2.6.8 and 6.1.1.4'
N N 0.0061 0.0033 'International Tables Vol C Tables 4.2.6.8 and 6.1.1.4'
Cl Cl 0.1484 0.1585 'International Tables Vol C Tables 4.2.6.8 and 6.1.1.4'
Pb Pb -3.3944 10.1111 'International Tables Vol C Tables 4.2.6.8 and 6.1.1.4'

loop_
_geom_angle_atom_site_label_1
_geom_angle_atom_site_label_2
_geom_angle_atom_site_label_3
_geom_angle
_geom_angle_site_symmetry_1
_geom_angle_site_symmetry_3
_geom_angle_publ_flag
Cl5 Pb1 Cl6 91.10(12) . . ?
Cl5 Pb1 Cl4 80.21(10) . . ?
Cl6 Pb1 Cl4 90.20(10) . . ?
Cl5 Pb1 Cl4 90.20(10) . 1_655 ?
Cl6 Pb1 Cl4 86.53(9) . 1_655 ?
Cl4 Pb1 Cl4 169.82(14) . 1_655 ?
Cl5 Pb1 Cl3 88.69(12) . . ?
Cl6 Pb1 Cl3 176.52(9) . . ?
Cl4 Pb1 Cl3 93.19(9) . . ?
Cl4 Pb1 Cl3 89.99(9) 1_655 . ?
Cl5 Pb1 Cl5 172.953(18) . 2_656 ?
Cl6 Pb1 Cl5 95.43(12) . 2_656 ?
Cl4 Pb1 Cl5 97.09(10) . 2_656 ?
Cl4 Pb1 Cl5 92.82(10) 1_655 2_656 ?
Cl3 Pb1 Cl5 84.94(12) . 2_656 ?
Cl2 Pb2 Cl6 86.02(11) . . ?
Cl2 Pb2 Cl3 92.43(11) . 1_556 ?
Cl6 Pb2 Cl3 149.88(10) . 1_556 ?
Cl2 Pb2 Cl1 80.97(8) . . ?
Cl6 Pb2 Cl1 76.40(9) . . ?
Cl3 Pb2 Cl1 73.66(9) 1_556 . ?
Cl2 Pb2 Cl1 132.55(8) . 1_455 ?
Cl6 Pb2 Cl1 111.88(9) . 1_455 ?
Cl3 Pb2 Cl1 91.17(8) 1_556 1_455 ?
Cl1 Pb2 Cl1 144.55(11) . 1_455 ?
Pb2 Cl1 Pb2 144.55(11) . 1_655 ?
Pb1 Cl3 Pb2 169.02(12) . 1_554 ?
Pb1 Cl4 Pb1 169.82(14) . 1_455 ?
Pb1 Cl5 Pb1 165.84(15) . 2_646 ?
Pb1 Cl6 Pb2 155.26(14) . . ?
N1 C1 H1A 109.5 . . ?
N1 C1 H1B 109.5 . . ?
H1A C1 H1B 109.5 . . ?
N1 C1 H1C 109.5 . . ?
H1A C1 H1C 109.5 . . ?
H1B C1 H1C 109.5 . . ?
N2 N1 C1 114.4(10) . . ?
N2 N1 H1D 108.7 . . ?
C1 N1 H1D 108.7 . . ?
N2 N1 H1E 108.7 . . ?
C1 N1 H1E 108.7 . . ?
H1D N1 H1E 107.6 . . ?
N1 N2 H2A 111.4 . . ?
N1 N2 H2B 108.2 . . ?
H2A N2 H2B 108.2 . . ?
N3 C2 H20A 109.5 . . ?
N3 C2 H20B 109.5 . . ?
H20A C2 H20B 109.5 . . ?
N3 C2 H20C 109.5 . . ?
H20A C2 H20C 109.5 . . ?
H20B C2 H20C 109.5 . . ?
N4 N3 C2 116.6(12) . . ?
N4 N3 H3A 108.1 . . ?
C2 N3 H3A 108.1 . . ?
N4 N3 H3B 108.1 . . ?
C2 N3 H3B 108.1 . . ?
H3A N3 H3B 107.3 . . ?
N3 N4 H4A 108.4 . . ?
N3 N4 H4B 111.7 . . ?
H4A N4 H4B 108.2 . . ?

loop_
_geom_bond_atom_site_label_1
_geom_bond_atom_site_label_2
_geom_bond_distance
_geom_bond_site_symmetry_2
_geom_bond_publ_flag
Pb1 Cl5 2.803(4) . ?
Pb1 Cl6 2.819(3) . ?
Pb1 Cl4 2.873(2) . ?
Pb1 Cl4 2.876(2) 1_655 ?
Pb1 Cl3 2.903(3) . ?
Pb1 Cl5 2.922(4) 2_656 ?
Pb2 Cl2 2.818(3) . ?
Pb2 Cl6 2.945(3) . ?
Pb2 Cl3 2.971(3) 1_556 ?
Pb2 Cl1 2.986(3) . ?
Pb2 Cl1 3.026(3) 1_455 ?
Pb2 Cl5 3.170(3) . ?
C1 N1 1.488(16) . ?
C1 H1A 0.9600 . ?
C1 H1B 0.9600 . ?
C1 H1C 0.9600 . ?
N1 N2 1.423(14) . ?
N1 H1D 0.8900 . ?
N1 H1E 0.8900 . ?
N2 H2A 0.8411 . ?
N2 H2B 0.8399 . ?
C2 N3 1.471(18) . ?
C2 H20A 0.9600 . ?
C2 H20B 0.9600 . ?
C2 H20C 0.9600 . ?
N3 N4 1.434(14) . ?
N3 H3A 0.8900 . ?
N3 H3B 0.8900 . ?
N4 H4A 0.8376 . ?
N4 H4B 0.8389 . ?

loop_
_geom_hbond_atom_site_label_D
_geom_hbond_atom_site_label_H
_geom_hbond_atom_site_label_A
_geom_hbond_distance_DH
_geom_hbond_distance_HA
_geom_hbond_distance_DA
_geom_hbond_angle_DHA
_geom_hbond_site_symmetry_A
_geom_hbond_publ_flag
N1 H1D Cl1 0.89 2.50 3.254(12) 143.1 2_647 yes
N1 H1E Cl5 0.89 2.64 3.403(11) 144.0 . yes
N2 H2B Cl2 0.84 2.62 3.437(11) 166.1 1_455 yes
N3 H3A Cl1 0.89 2.69 3.317(12) 128.2 1_455 yes
N3 H3A Cl3 0.89 2.71 3.458(12) 142.5 1_456 yes
N3 H3B Cl3 0.89 2.52 3.244(12) 138.5 1_556 yes
N4 H4B Cl1 0.84 2.68 3.369(11) 140.3 2_647 yes
N4 H4B Cl2 0.84 2.82 3.489(12) 137.8 1_455 yes
